data_2005274
loop_
_publ_author_name
'Ohba, S.'

_publ_section_title
;
 (1<i>R</i>*,2<i>R</i>*)-2-[(<i>S</i>*)-1-Benzyloxyethyl]-1-cyclopropyl
 Methyl Ketone (<i>Z</i>)-2,4-Dinitrophenylhydrazone
;
_journal_issue 8
_journal_name_full 'Acta Crystallographica Section C'
_journal_page_first 2118
_journal_page_last 2119
_journal_paper_doi 10.1107/S0108270196004283
_journal_volume 52
_journal_year 1996
_chemical_formula_moiety 'C20 H22 N4 O5'
_chemical_formula_sum 'C20 H22 N4 O5'
_chemical_formula_weight 398.42
_chemical_name_systematic
;
(1R*,2R*)-2-[(S*)-1-benzyloxyethyl]-1-(1-[(Z)-(2,4-dinitrophenylhydrazono]
ethyl)cyclopropane
;
_space_group_crystal_system monoclinic
_space_group_IT_number 14
_space_group_name_Hall '-P 2ybc'
_space_group_name_H-M_alt 'P 1 21/c 1'
_atom_type_scat_source IntTabIV
_cell_angle_alpha 90
_cell_angle_beta 97.37(1)
_cell_angle_gamma 90
_cell_formula_units_Z 4
_cell_length_a 10.845(1)
_cell_length_b 7.773(1)
_cell_length_c 24.018(1)
_cell_measurement_reflns_used 25
_cell_measurement_temperature 299
_cell_measurement_theta_max 15.0
_cell_measurement_theta_min 12.5
_cell_volume 2007.9(3)
_diffrn_ambient_temperature 299
_diffrn_measurement_device 'Rigaku AFC-5'
_diffrn_measurement_method \q-2\q
_diffrn_radiation_monochromator graphite
_diffrn_radiation_source xray_tube
_diffrn_radiation_type MoK\a
_diffrn_radiation_wavelength 0.71073
_diffrn_reflns_av_R_equivalents 0.015
_diffrn_reflns_limit_h_max 12
_diffrn_reflns_limit_h_min 0
_diffrn_reflns_limit_k_max 9
_diffrn_reflns_limit_k_min 0
_diffrn_reflns_limit_l_max 28
_diffrn_reflns_limit_l_min -28
_diffrn_reflns_number 3730
_diffrn_reflns_theta_max 25.0
_diffrn_reflns_theta_min 2.0
_diffrn_standards_decay_% 3
_diffrn_standards_interval_count 100
_diffrn_standards_number 3
_exptl_absorpt_coefficient_mu 0.097
_exptl_absorpt_correction_type none
_exptl_crystal_colour yellow
_exptl_crystal_density_diffrn 1.318
_exptl_crystal_density_method 'not measured'
_exptl_crystal_description prism
_exptl_crystal_F_000 840.0
_exptl_crystal_size_max 0.60
_exptl_crystal_size_mid 0.40
_exptl_crystal_size_min 0.20
_refine_diff_density_max 0.18
_refine_diff_density_min -0.19
_refine_ls_extinction_method none
_refine_ls_goodness_of_fit_obs 1.89
_refine_ls_hydrogen_treatment refall
_refine_ls_matrix_type full
_refine_ls_number_constraints 0
_refine_ls_number_parameters 350
_refine_ls_number_reflns 1929
_refine_ls_number_restraints 0
_refine_ls_R_factor_obs 0.0566
_refine_ls_shift/esd_max 0.13
_refine_ls_structure_factor_coef F
_refine_ls_weighting_details 'w = 1/[\s^2^(F) + 0.002F^2^]'
_refine_ls_weighting_scheme calc
_refine_ls_wR_factor_obs 0.0541
_reflns_number_observed 1929
_reflns_number_total 3529
_reflns_observed_criterion '|F~o~| > 3\s(|F~o~|)'
_cod_data_source_file kh1094.cif
_cod_data_source_block yellow
_cod_depositor_comments
;
 Updating space group information and adding the symmetry operation list.

 Antanas Vaitkus,
 2018-06-15

The following automatic conversions were performed:

'_refine_ls_weighting_scheme' value 'calc w = 1/[\s^2^(F) +
0.002F^2^]' was changed to 'calc'. New tag
'_refine_ls_weighting_details' was created. The value of the new tag
was set to 'w = 1/[\s^2^(F) + 0.002F^2^]'.

Automatic conversion script
Id: cif_fix_values 3143 2015-03-26 13:38:13Z robertas 
;
_cod_original_cell_volume 2008.0(3)
_cod_original_sg_symbol_H-M 'P 21/c'
_cod_database_code 2005274

loop_
_space_group_symop_id
_space_group_symop_operation_xyz
1 x,y,z
2 -x,y+1/2,-z+1/2
3 -x,-y,-z
4 x,-y+1/2,z+1/2

loop_
_atom_site_aniso_label
_atom_site_aniso_U_11
_atom_site_aniso_U_22
_atom_site_aniso_U_33
_atom_site_aniso_U_12
_atom_site_aniso_U_13
_atom_site_aniso_U_23
O(1) 0.0530(10) 0.076(2) 0.0520(10) -0.0060(10) 0.0060(10) -0.0080(10)
O(2) 0.087(2) 0.103(2) 0.056(2) 0.013(2) 0.0090(10) -0.013(2)
O(3) 0.099(2) 0.212(4) 0.087(2) 0.063(3) 0.030(2) -0.024(3)
O(4) 0.050(2) 0.140(3) 0.125(3) 0.015(2) 0.010(2) 0.047(2)
O(5) 0.103(2) 0.086(2) 0.108(3) 0.019(2) -0.047(2) -0.022(2)
N(6) 0.051(2) 0.066(2) 0.049(2) 0.007(2) 0.011(2) 0.000(2)
N(7) 0.053(2) 0.075(2) 0.043(2) 0.006(2) 0.005(2) -0.006(2)
N(8) 0.078(2) 0.083(3) 0.060(2) 0.020(2) 0.020(2) 0.000(2)
N(9) 0.061(2) 0.055(2) 0.101(3) 0.000(2) -0.011(2) 0.021(2)
C(10) 0.071(3) 0.081(4) 0.054(3) 0.001(2) 0.015(2) -0.011(2)
C(11) 0.060(2) 0.060(2) 0.058(2) 0.004(2) 0.010(2) 0.009(2)
C(12) 0.080(3) 0.069(3) 0.096(4) 0.006(2) 0.026(3) -0.001(3)
C(13) 0.065(3) 0.085(4) 0.144(5) 0.013(3) 0.038(4) 0.020(4)
C(14) 0.062(3) 0.100(4) 0.140(5) 0.004(3) -0.007(4) 0.011(4)
C(15) 0.077(4) 0.130(5) 0.094(4) 0.007(3) -0.016(3) -0.015(4)
C(16) 0.055(3) 0.110(4) 0.071(3) 0.005(3) -0.001(2) -0.014(3)
C(17) 0.076(3) 0.114(5) 0.065(3) -0.002(3) -0.006(3) 0.024(3)
C(18) 0.056(2) 0.056(3) 0.054(2) -0.005(2) -0.006(2) 0.002(2)
C(19) 0.049(2) 0.051(2) 0.055(2) 0.001(2) 0.002(2) 0.009(2)
C(20) 0.053(2) 0.069(3) 0.072(3) -0.009(2) -0.004(2) 0.006(3)
C(21) 0.047(2) 0.051(2) 0.059(2) 0.001(2) -0.003(2) 0.003(2)
C(22) 0.049(2) 0.054(2) 0.055(2) 0.000(2) 0.008(2) 0.013(2)
C(23) 0.055(3) 0.099(4) 0.079(4) 0.006(3) 0.019(2) 0.006(3)
C(24) 0.052(2) 0.047(2) 0.052(2) -0.001(2) 0.003(2) 0.004(2)
C(25) 0.056(2) 0.051(2) 0.051(2) 0.006(2) 0.014(2) 0.003(2)
C(26) 0.051(2) 0.054(2) 0.076(3) 0.001(2) 0.015(2) 0.014(2)
C(27) 0.052(2) 0.049(2) 0.070(3) -0.001(2) -0.004(2) 0.007(2)
C(28) 0.068(3) 0.069(3) 0.055(3) -0.001(2) -0.006(2) -0.006(2)
C(29) 0.055(2) 0.072(3) 0.057(2) 0.008(2) 0.004(2) -0.011(2)

loop_
_atom_site_label
_atom_site_fract_x
_atom_site_fract_y
_atom_site_fract_z
_atom_site_U_iso_or_equiv
_atom_site_thermal_displace_type
O(1) .1584(2) .0805(3) .1942(1) .061(1) Uij
O(2) -.0358(3) .4174(4) .1262(1) .082(1) Uij
O(3) -0.2320(3) .4592(6) .1139(1) .134(2) Uij
O(4) -0.4770(3) .3910(5) -.0612(1) .106(2) Uij
O(5) -0.3975(3) .2834(4) -0.1319(2) .100(1) Uij
N(6) .1732(3) .2069(4) .0228(1) .056(1) Uij
N(7) .0739(3) .2696(4) .0478(1) .057(1) Uij
N(8) -0.1373(3) .4137(5) .0966(1) .074(1) Uij
N(9) -0.3908(3) .3294(4) -.0825(2) .073(1) Uij
C(10) .0712(4) .1231(7) .2313(2) .069(2) Uij
C(11) -.0572(3) .0724(5) .2065(2) .060(1) Uij
C(12) -0.1578(4) .1251(6) .2323(2) .083(2) Uij
C(13) -0.2776(5) .0751(8) .2104(3) .099(2) Uij
C(14) -0.2969(5) -.0247(8) .1642(3) .102(2) Uij
C(15) -0.1996(5) -.0751(8) .1387(3) .101(3) Uij
C(16) -.0807(4) -.0251(7) .1591(2) .079(2) Uij
C(17) .3522(5) .0595(9) .2582(2) .085(2) Uij
C(18) .2792(3) .1536(5) .2098(2) .056(1) Uij
C(19) .3425(3) .1477(5) .1584(2) .052(1) Uij
C(20) .4290(4) .2857(6) .1448(2) .066(2) Uij
C(21) .3016(3) .2727(5) .1115(2) .053(1) Uij
C(22) .2790(3) .2096(5) .0536(2) .053(1) Uij
C(23) .3848(4) .1356(8) .0262(2) .078(2) Uij
C(24) -.0395(3) .2844(4) .0175(1) .051(1) Uij
C(25) -0.1445(3) .3515(5) .0394(1) .053(1) Uij
C(26) -0.2577(3) .3652(5) .0067(2) .061(1) Uij
C(27) -0.2705(3) .3147(5) -.0476(2) .058(1) Uij
C(28) -0.1704(4) .2469(5) -.0708(2) .065(2) Uij
C(29) -.0577(4) .2330(6) -.0392(2) .062(1) Uij
H(7) .076(3) .295(4) .082(1) .05 Uiso
H(10A) .097(3) .070(5) .267(2) .07 Uiso
H(10B) .073(3) .248(6) .237(2) .09 Uiso
H(12) -0.139(4) .178(5) .268(2) .09 Uiso
H(13) -0.333(4) .110(6) .231(2) .12 Uiso
H(14) -0.378(4) -.058(6) .148(2) .12 Uiso
H(15) -0.210(4) -0.132(6) .104(2) .11 Uiso
H(16) -.012(4) -.056(6) .141(2) .11 Uiso
H(17A) .365(4) -.064(6) .249(2) .09 Uiso
H(17B) .431(4) .120(6) .269(2) .11 Uiso
H(17C) .311(4) .061(6) .289(2) .11 Uiso
H(18) .270(3) .272(4) .219(1) .05 Uiso
H(19) .361(3) .040(4) .145(1) .05 Uiso
H(20A) .497(3) .255(5) .127(1) .07 Uiso
H(20B) .437(3) .380(4) .170(1) .06 Uiso
H(21) .248(3) .354(4) .121(1) .05 Uiso
H(23A) .433(4) .045(6) .053(2) .12 Uiso
H(23B) .446(4) .218(6) .025(2) .12 Uiso
H(23C) .360(4) .088(7) -.007(2) .12 Uiso
H(26) -0.325(3) .409(5) .024(1) .08 Uiso
H(28) -0.178(3) .215(5) -0.108(2) .07 Uiso
H(29) .010(3) .191(4) -.053(1) .05 Uiso

loop_
_geom_angle_atom_site_label_1
_geom_angle_atom_site_label_2
_geom_angle_atom_site_label_3
_geom_angle
_geom_angle_publ_flag
C(10) O(1) C(18) 113.8(3) yes
N(7) N(6) C(22) 115.7(3) yes
N(6) N(7) C(24) 120.1(3) yes
O(2) N(8) O(3) 122.0(4) no
O(2) N(8) C(25) 119.4(4) no
O(3) N(8) C(25) 118.5(4) no
O(4) N(9) O(5) 124.3(4) no
O(4) N(9) C(27) 117.8(4) no
O(5) N(9) C(27) 117.8(4) no
O(1) C(10) C(11) 110.4(4) yes
C(10) C(11) C(12) 119.3(4) no
C(10) C(11) C(16) 123.0(4) no
C(12) C(11) C(16) 117.7(4) no
C(11) C(12) C(13) 119.8(5) no
C(12) C(13) C(14) 120.8(6) no
C(13) C(14) C(15) 119.6(6) no
C(14) C(15) C(16) 120.7(6) no
C(11) C(16) C(15) 121.3(5) no
O(1) C(18) C(17) 112.4(4) yes
O(1) C(18) C(19) 105.9(3) yes
C(17) C(18) C(19) 111.9(4) yes
C(18) C(19) C(20) 122.0(4) yes
C(18) C(19) C(21) 118.4(4) yes
C(20) C(19) C(21) 60.4(3) yes
C(19) C(20) C(21) 60.5(3) yes
C(19) C(21) C(20) 59.1(3) yes
C(19) C(21) C(22) 119.3(4) yes
C(20) C(21) C(22) 123.7(4) yes
N(6) C(22) C(21) 125.4(4) yes
N(6) C(22) C(23) 114.7(4) yes
C(21) C(22) C(23) 119.9(4) yes
N(7) C(24) C(25) 123.5(4) no
N(7) C(24) C(29) 120.1(4) no
C(25) C(24) C(29) 116.4(4) no
N(8) C(25) C(24) 121.8(4) no
N(8) C(25) C(26) 116.9(4) no
C(24) C(25) C(26) 121.3(4) no
C(25) C(26) C(27) 120.2(4) no
N(9) C(27) C(26) 120.2(4) no
N(9) C(27) C(28) 119.1(4) no
C(26) C(27) C(28) 120.6(4) no
C(27) C(28) C(29) 120.1(4) no
C(24) C(29) C(28) 121.5(4) no

loop_
_geom_bond_atom_site_label_1
_geom_bond_atom_site_label_2
_geom_bond_distance
_geom_bond_publ_flag
O(1) C(10) 1.419(5) yes
O(1) C(18) 1.434(5) yes
O(2) N(8) 1.232(5) no
O(3) N(8) 1.210(6) no
O(4) N(9) 1.219(5) no
O(5) N(9) 1.231(6) no
N(6) N(7) 1.385(5) yes
N(6) C(22) 1.283(5) yes
N(7) C(24) 1.351(5) yes
N(8) C(25) 1.450(5) yes
N(9) C(27) 1.462(6) yes
C(10) C(11) 1.496(6) yes
C(11) C(12) 1.385(7) no
C(11) C(16) 1.364(7) no
C(12) C(13) 1.393(8) no
C(13) C(14) 1.347(10) no
C(14) C(15) 1.345(9) no
C(15) C(16) 1.375(7) no
C(17) C(18) 1.509(8) yes
C(18) C(19) 1.487(6) yes
C(19) C(20) 1.489(6) yes
C(19) C(21) 1.510(6) yes
C(20) C(21) 1.509(6) yes
C(21) C(22) 1.466(6) yes
C(22) C(23) 1.507(7) yes
C(24) C(25) 1.415(5) no
C(24) C(29) 1.408(6) no
C(25) C(26) 1.374(6) no
C(26) C(27) 1.351(6) no
C(27) C(28) 1.387(6) no
C(28) C(29) 1.358(6) no
